data_7208146
loop_
_publ_author_name
'Holliman, Peter J.'
'Mohsen, Moneer'
'Connell, Arthur'
'Davies, Matthew L.'
'Al-Salihi, Kareem'
'Pitak, Mateusz B.'
'Tizzard, Graham J.'
'Coles, Simon J.'
'Harrington, Ross W.'
'Clegg, William'
'Serpa, Carlos'
'Fontes, Oct\'avio H.'
'Charbonneau, Cecile'
'Carnie, Matthew J.'

_publ_section_title
;
 Ultra-fast co-sensitization and tri-sensitization of dye-sensitized solar
 cells with N719, SQ1 and triarylamine dyes
;
_journal_issue 26
_journal_name_full 'Journal of Materials Chemistry'
_journal_page_first 13318
_journal_paper_doi 10.1039/c2jm31314f
_journal_volume 22
_journal_year 2012
_chemical_formula_moiety 'C20 H17 N'
_chemical_formula_sum 'C20 H17 N'
_chemical_formula_weight 271.35
_chemical_name_systematic
;
?
;
_space_group_IT_number 14
_symmetry_cell_setting monoclinic
_symmetry_space_group_name_Hall '-P 2yn'
_symmetry_space_group_name_H-M 'P 1 21/n 1'
_atom_sites_solution_hydrogens geom
_atom_sites_solution_primary direct
_atom_sites_solution_secondary difmap
_audit_creation_method SHELXL-97
_cell_angle_alpha 90.00
_cell_angle_beta 91.675(2)
_cell_angle_gamma 90.00
_cell_formula_units_Z 8
_cell_length_a 10.000(2)
_cell_length_b 18.679(4)
_cell_length_c 15.789(4)
_cell_measurement_reflns_used 9909
_cell_measurement_temperature 120(2)
_cell_measurement_theta_max 27.48
_cell_measurement_theta_min 2.24
_cell_volume 2948.0(11)
_computing_cell_refinement 'Bruker APEX2'
_computing_data_collection 'Rigaku CrystalClear'
_computing_data_reduction 'Bruker APEX2'
_computing_molecular_graphics 'Bruker SHELXTL'
_computing_publication_material 'Bruker SHELXTL and local programs'
_computing_structure_refinement 'Bruker SHELXTL'
_computing_structure_solution 'Bruker SHELXTL'
_diffrn_ambient_temperature 120(2)
_diffrn_measured_fraction_theta_full 0.995
_diffrn_measured_fraction_theta_max 0.995
_diffrn_measurement_device_type 'Crystal Logic diffractometer and Rigaku Saturn 724+ detector'
_diffrn_measurement_method 'thick-slice \w scans'
_diffrn_radiation_monochromator 'silicon double crystal'
_diffrn_radiation_source 'Diamond beamline I19'
_diffrn_radiation_type synchrotron
_diffrn_radiation_wavelength 0.6889
_diffrn_reflns_av_R_equivalents 0.0530
_diffrn_reflns_av_sigmaI/netI 0.0442
_diffrn_reflns_limit_h_max 12
_diffrn_reflns_limit_h_min -12
_diffrn_reflns_limit_k_max 23
_diffrn_reflns_limit_k_min -20
_diffrn_reflns_limit_l_max 19
_diffrn_reflns_limit_l_min -19
_diffrn_reflns_number 25445
_diffrn_reflns_theta_full 25.50
_diffrn_reflns_theta_max 25.50
_diffrn_reflns_theta_min 1.64
_diffrn_standards_number 0
_exptl_absorpt_coefficient_mu 0.071
_exptl_absorpt_correction_type none
_exptl_crystal_colour colourless
_exptl_crystal_density_diffrn 1.223
_exptl_crystal_density_meas 0
_exptl_crystal_density_method 'not measured'
_exptl_crystal_description plate
_exptl_crystal_F_000 1152
_exptl_crystal_size_max 0.05
_exptl_crystal_size_mid 0.04
_exptl_crystal_size_min 0.01
_refine_diff_density_max 0.259
_refine_diff_density_min -0.237
_refine_diff_density_rms 0.055
_refine_ls_extinction_coef 0.008(3)
_refine_ls_extinction_expression Fc^*^=kFc[1+0.001xFc^2^\l^3^/sin(2\q)]^-1/4^
_refine_ls_extinction_method SHELXL
_refine_ls_goodness_of_fit_ref 1.094
_refine_ls_hydrogen_treatment constr
_refine_ls_matrix_type full
_refine_ls_number_parameters 380
_refine_ls_number_reflns 5998
_refine_ls_number_restraints 0
_refine_ls_restrained_S_all 1.094
_refine_ls_R_factor_all 0.0732
_refine_ls_R_factor_gt 0.0584
_refine_ls_shift/su_max 0.000
_refine_ls_shift/su_mean 0.000
_refine_ls_structure_factor_coef Fsqd
_refine_ls_weighting_details 'calc w=1/[\s^2^(Fo^2^)+(0.0613P)^2^+2.5596P] where P=(Fo^2^+2Fc^2^)/3'
_refine_ls_weighting_scheme calc
_refine_ls_wR_factor_gt 0.1633
_refine_ls_wR_factor_ref 0.1707
_reflns_number_gt 4684
_reflns_number_total 5998
_reflns_threshold_expression I>2\s(I)
_cod_data_source_file c2jm31314f.txt
_cod_data_source_block ssj0089_compound_2
_cod_original_sg_symbol_H-M 'P 21/n'
_cod_database_code 7208146

loop_
_symmetry_equiv_pos_as_xyz
'x, y, z'
'-x+1/2, y+1/2, -z+1/2'
'-x, -y, -z'
'x-1/2, -y-1/2, z-1/2'

loop_
_atom_site_label
_atom_site_type_symbol
_atom_site_fract_x
_atom_site_fract_y
_atom_site_fract_z
_atom_site_U_iso_or_equiv
_atom_site_adp_type
_atom_site_occupancy
_atom_site_symmetry_multiplicity
_atom_site_calc_flag
_atom_site_refinement_flags
N1 N 0.46372(19) 0.23310(10) 0.75452(11) 0.0311(4) Uani 1 1 d .
C1 C 0.4250(2) 0.16887(11) 0.79627(13) 0.0292(5) Uani 1 1 d .
C2 C 0.2979(2) 0.16141(12) 0.82842(14) 0.0304(5) Uani 1 1 d .
H2 H 0.2370 0.2004 0.8257 0.036 Uiso 1 1 calc R
C3 C 0.2597(2) 0.09728(13) 0.86438(14) 0.0335(5) Uani 1 1 d .
H3 H 0.1732 0.0928 0.8872 0.040 Uiso 1 1 calc R
C4 C 0.3473(2) 0.03942(13) 0.86733(14) 0.0353(5) Uani 1 1 d .
H4 H 0.3199 -0.0051 0.8902 0.042 Uiso 1 1 calc R
C5 C 0.4745(2) 0.04733(13) 0.83675(14) 0.0351(5) Uani 1 1 d .
H5 H 0.5355 0.0084 0.8401 0.042 Uiso 1 1 calc R
C6 C 0.5140(2) 0.11152(12) 0.80130(14) 0.0319(5) Uani 1 1 d .
H6 H 0.6017 0.1164 0.7804 0.038 Uiso 1 1 calc R
C7 C 0.5199(2) 0.22639(12) 0.67302(13) 0.0284(5) Uani 1 1 d .
C8 C 0.4765(2) 0.17110(12) 0.61971(14) 0.0309(5) Uani 1 1 d .
H8 H 0.4071 0.1401 0.6370 0.037 Uiso 1 1 calc R
C9 C 0.5335(2) 0.16104(13) 0.54177(14) 0.0334(5) Uani 1 1 d .
H9 H 0.5039 0.1227 0.5064 0.040 Uiso 1 1 calc R
C10 C 0.6332(2) 0.20615(13) 0.51493(14) 0.0328(5) Uani 1 1 d .
H10 H 0.6723 0.1991 0.4615 0.039 Uiso 1 1 calc R
C11 C 0.6752(2) 0.26197(13) 0.56734(14) 0.0331(5) Uani 1 1 d .
H11 H 0.7427 0.2937 0.5490 0.040 Uiso 1 1 calc R
C12 C 0.6203(2) 0.27211(12) 0.64590(14) 0.0319(5) Uani 1 1 d .
H12 H 0.6509 0.3102 0.6813 0.038 Uiso 1 1 calc R
C13 C 0.4408(2) 0.30001(12) 0.79294(14) 0.0287(5) Uani 1 1 d .
C14 C 0.4112(2) 0.36139(12) 0.74545(14) 0.0313(5) Uani 1 1 d .
H14 H 0.4068 0.3587 0.6853 0.038 Uiso 1 1 calc R
C15 C 0.3883(2) 0.42594(12) 0.78514(14) 0.0316(5) Uani 1 1 d .
H15 H 0.3701 0.4673 0.7516 0.038 Uiso 1 1 calc R
C16 C 0.3912(2) 0.43195(12) 0.87369(14) 0.0287(5) Uani 1 1 d .
C17 C 0.4202(2) 0.37036(12) 0.92017(14) 0.0299(5) Uani 1 1 d .
H17 H 0.4227 0.3729 0.9803 0.036 Uiso 1 1 calc R
C18 C 0.4454(2) 0.30542(12) 0.88151(14) 0.0296(5) Uani 1 1 d .
H18 H 0.4658 0.2644 0.9151 0.036 Uiso 1 1 calc R
C19 C 0.3656(2) 0.49929(12) 0.91854(15) 0.0324(5) Uani 1 1 d .
H19 H 0.3697 0.4972 0.9787 0.039 Uiso 1 1 calc R
C20 C 0.3375(2) 0.56278(13) 0.88451(16) 0.0377(6) Uani 1 1 d .
H20A H 0.3322 0.5681 0.8247 0.045 Uiso 1 1 calc R
H20B H 0.3227 0.6029 0.9200 0.045 Uiso 1 1 calc R
N101 N 0.46556(19) 0.21593(10) 0.25359(12) 0.0316(4) Uani 1 1 d .
C101 C 0.5199(2) 0.20122(12) 0.17303(13) 0.0286(5) Uani 1 1 d .
C102 C 0.6265(2) 0.24071(13) 0.14283(14) 0.0333(5) Uani 1 1 d .
H102 H 0.6640 0.2785 0.1760 0.040 Uiso 1 1 calc R
C103 C 0.6780(2) 0.22497(13) 0.06423(14) 0.0360(5) Uani 1 1 d .
H103 H 0.7496 0.2527 0.0434 0.043 Uiso 1 1 calc R
C104 C 0.6256(2) 0.16920(13) 0.01597(14) 0.0351(5) Uani 1 1 d .
H104 H 0.6613 0.1584 -0.0376 0.042 Uiso 1 1 calc R
C105 C 0.5208(2) 0.12936(13) 0.04633(14) 0.0339(5) Uani 1 1 d .
H105 H 0.4849 0.0908 0.0137 0.041 Uiso 1 1 calc R
C106 C 0.4679(2) 0.14545(12) 0.12440(14) 0.0308(5) Uani 1 1 d .
H106 H 0.3954 0.1180 0.1446 0.037 Uiso 1 1 calc R
C107 C 0.4307(2) 0.15592(12) 0.30463(13) 0.0292(5) Uani 1 1 d .
C108 C 0.5217(2) 0.10021(12) 0.31530(14) 0.0316(5) Uani 1 1 d .
H108 H 0.6081 0.1038 0.2922 0.038 Uiso 1 1 calc R
C109 C 0.4865(2) 0.03933(12) 0.35962(14) 0.0329(5) Uani 1 1 d .
H109 H 0.5487 0.0011 0.3663 0.040 Uiso 1 1 calc R
C110 C 0.3618(2) 0.03395(12) 0.39409(14) 0.0343(5) Uani 1 1 d .
H110 H 0.3376 -0.0081 0.4239 0.041 Uiso 1 1 calc R
C111 C 0.2720(2) 0.09001(13) 0.38513(14) 0.0338(5) Uani 1 1 d .
H111 H 0.1867 0.0867 0.4098 0.041 Uiso 1 1 calc R
C112 C 0.3057(2) 0.15098(12) 0.34049(14) 0.0312(5) Uani 1 1 d .
H112 H 0.2436 0.1893 0.3344 0.037 Uiso 1 1 calc R
C113 C 0.4337(2) 0.28650(12) 0.27790(14) 0.0283(5) Uani 1 1 d .
C114 C 0.4323(2) 0.30508(12) 0.36364(14) 0.0299(5) Uani 1 1 d .
H114 H 0.4501 0.2695 0.4055 0.036 Uiso 1 1 calc R
C115 C 0.4055(2) 0.37433(12) 0.38841(14) 0.0303(5) Uani 1 1 d .
H115 H 0.4051 0.3855 0.4471 0.036 Uiso 1 1 calc R
C116 C 0.3789(2) 0.42854(12) 0.32893(14) 0.0301(5) Uani 1 1 d .
C117 C 0.3794(2) 0.40919(12) 0.24361(14) 0.0318(5) Uani 1 1 d .
H117 H 0.3620 0.4448 0.2018 0.038 Uiso 1 1 calc R
C118 C 0.4046(2) 0.33958(12) 0.21793(14) 0.0315(5) Uani 1 1 d .
H118 H 0.4020 0.3280 0.1593 0.038 Uiso 1 1 calc R
C119 C 0.3532(2) 0.50290(13) 0.35336(16) 0.0355(5) Uani 1 1 d .
H119 H 0.3383 0.5360 0.3084 0.043 Uiso 1 1 calc R
C120 C 0.3485(3) 0.52885(15) 0.43082(18) 0.0495(7) Uani 1 1 d .
H12A H 0.3626 0.4981 0.4782 0.059 Uiso 1 1 calc R
H12B H 0.3309 0.5783 0.4393 0.059 Uiso 1 1 calc R

loop_
_atom_site_aniso_label
_atom_site_aniso_U_11
_atom_site_aniso_U_22
_atom_site_aniso_U_33
_atom_site_aniso_U_23
_atom_site_aniso_U_13
_atom_site_aniso_U_12
N1 0.0383(10) 0.0247(10) 0.0306(9) -0.0010(7) 0.0083(8) 0.0002(8)
C1 0.0336(11) 0.0257(11) 0.0283(10) -0.0029(9) 0.0023(9) -0.0012(9)
C2 0.0292(11) 0.0298(12) 0.0323(11) -0.0007(9) 0.0010(9) 0.0033(9)
C3 0.0313(11) 0.0373(13) 0.0319(11) 0.0027(10) 0.0002(9) -0.0042(10)
C4 0.0443(13) 0.0287(12) 0.0326(11) 0.0012(9) -0.0002(10) -0.0049(10)
C5 0.0434(13) 0.0292(12) 0.0327(11) -0.0010(9) 0.0006(10) 0.0064(10)
C6 0.0334(12) 0.0321(12) 0.0302(11) -0.0020(9) 0.0042(9) 0.0022(9)
C7 0.0282(11) 0.0284(11) 0.0288(11) 0.0001(9) 0.0037(8) 0.0034(9)
C8 0.0279(11) 0.0302(12) 0.0347(11) -0.0004(9) 0.0012(9) -0.0004(9)
C9 0.0390(12) 0.0306(12) 0.0303(11) -0.0047(9) -0.0024(9) 0.0030(10)
C10 0.0341(12) 0.0366(13) 0.0280(11) 0.0004(9) 0.0037(9) 0.0072(10)
C11 0.0289(11) 0.0362(13) 0.0344(12) 0.0025(10) 0.0042(9) -0.0017(9)
C12 0.0312(11) 0.0318(12) 0.0327(11) -0.0036(9) 0.0010(9) -0.0018(9)
C13 0.0265(10) 0.0266(11) 0.0332(11) -0.0028(9) 0.0055(8) -0.0016(8)
C14 0.0322(11) 0.0319(12) 0.0302(11) -0.0005(9) 0.0041(9) -0.0005(9)
C15 0.0299(11) 0.0288(12) 0.0363(12) 0.0025(9) 0.0030(9) 0.0011(9)
C16 0.0245(10) 0.0261(11) 0.0356(11) -0.0024(9) 0.0033(8) -0.0008(8)
C17 0.0293(11) 0.0309(12) 0.0297(11) -0.0019(9) 0.0029(9) -0.0020(9)
C18 0.0336(11) 0.0242(11) 0.0311(11) 0.0011(9) 0.0021(9) -0.0017(9)
C19 0.0309(11) 0.0314(12) 0.0351(12) -0.0040(9) 0.0034(9) 0.0010(9)
C20 0.0387(13) 0.0310(13) 0.0435(13) -0.0047(10) 0.0047(10) 0.0022(10)
N101 0.0399(11) 0.0244(10) 0.0311(9) 0.0003(7) 0.0093(8) 0.0005(8)
C101 0.0307(11) 0.0273(11) 0.0278(10) 0.0005(8) 0.0026(8) 0.0049(9)
C102 0.0345(12) 0.0338(13) 0.0316(11) -0.0023(9) 0.0020(9) -0.0026(10)
C103 0.0332(12) 0.0422(14) 0.0329(12) 0.0020(10) 0.0043(9) -0.0011(10)
C104 0.0364(12) 0.0402(14) 0.0289(11) -0.0004(10) 0.0043(9) 0.0092(10)
C105 0.0362(12) 0.0329(12) 0.0322(11) -0.0047(9) -0.0033(9) 0.0055(10)
C106 0.0306(11) 0.0278(12) 0.0340(11) 0.0008(9) 0.0008(9) 0.0029(9)
C107 0.0334(11) 0.0268(11) 0.0276(10) -0.0015(9) 0.0024(8) -0.0013(9)
C108 0.0306(11) 0.0328(12) 0.0315(11) -0.0015(9) 0.0042(9) 0.0026(9)
C109 0.0415(13) 0.0257(12) 0.0315(11) -0.0002(9) -0.0001(9) 0.0065(9)
C110 0.0423(13) 0.0252(12) 0.0354(12) 0.0026(9) -0.0002(10) -0.0044(10)
C111 0.0312(12) 0.0347(13) 0.0356(12) 0.0006(10) 0.0035(9) -0.0048(9)
C112 0.0300(11) 0.0309(12) 0.0327(11) 0.0016(9) 0.0004(9) 0.0015(9)
C113 0.0271(10) 0.0260(11) 0.0322(11) -0.0016(9) 0.0056(8) -0.0013(8)
C114 0.0293(11) 0.0301(12) 0.0305(11) 0.0016(9) 0.0030(9) 0.0002(9)
C115 0.0285(11) 0.0311(12) 0.0315(11) -0.0036(9) 0.0049(9) -0.0014(9)
C116 0.0244(10) 0.0288(12) 0.0373(12) -0.0013(9) 0.0042(9) -0.0012(9)
C117 0.0309(11) 0.0292(12) 0.0355(12) 0.0054(9) 0.0039(9) 0.0009(9)
C118 0.0340(11) 0.0316(12) 0.0288(11) -0.0004(9) 0.0027(9) -0.0007(9)
C119 0.0339(12) 0.0297(12) 0.0431(13) 0.0011(10) 0.0060(10) 0.0033(9)
C120 0.0647(18) 0.0333(14) 0.0505(15) -0.0073(12) 0.0025(13) 0.0114(13)

loop_
_atom_type_symbol
_atom_type_description
_atom_type_scat_dispersion_real
_atom_type_scat_dispersion_imag
_atom_type_scat_source
C C 0.0033 0.0016 'International Tables Vol C Tables 4.2.6.8 and 6.1.1.4'
H H 0.0000 0.0000 'International Tables Vol C Tables 4.2.6.8 and 6.1.1.4'
N N 0.0061 0.0033 'International Tables Vol C Tables 4.2.6.8 and 6.1.1.4'

loop_
_geom_angle_atom_site_label_1
_geom_angle_atom_site_label_2
_geom_angle_atom_site_label_3
_geom_angle
C1 N1 C7 117.55(17)
C1 N1 C13 119.73(17)
C7 N1 C13 122.67(18)
N1 C1 C2 121.1(2)
N1 C1 C6 119.4(2)
C2 C1 C6 119.4(2)
C1 C2 H2 119.9
C1 C2 C3 120.2(2)
H2 C2 C3 119.9
C2 C3 H3 119.8
C2 C3 C4 120.3(2)
H3 C3 C4 119.8
C3 C4 H4 120.3
C3 C4 C5 119.4(2)
H4 C4 C5 120.3
C4 C5 H5 119.7
C4 C5 C6 120.6(2)
H5 C5 C6 119.7
C1 C6 C5 119.9(2)
C1 C6 H6 120.0
C5 C6 H6 120.0
N1 C7 C8 119.13(19)
N1 C7 C12 122.0(2)
C8 C7 C12 118.9(2)
C7 C8 H8 119.7
C7 C8 C9 120.5(2)
H8 C8 C9 119.7
C8 C9 H9 119.7
C8 C9 C10 120.6(2)
H9 C9 C10 119.7
C9 C10 H10 120.5
C9 C10 C11 118.9(2)
H10 C10 C11 120.5
C10 C11 H11 119.5
C10 C11 C12 121.0(2)
H11 C11 C12 119.5
C7 C12 C11 120.0(2)
C7 C12 H12 120.0
C11 C12 H12 120.0
N1 C13 C14 122.06(19)
N1 C13 C18 119.47(19)
C14 C13 C18 118.5(2)
C13 C14 H14 119.7
C13 C14 C15 120.6(2)
H14 C14 C15 119.7
C14 C15 H15 119.2
C14 C15 C16 121.6(2)
H15 C15 C16 119.2
C15 C16 C17 117.3(2)
C15 C16 C19 123.4(2)
C17 C16 C19 119.3(2)
C16 C17 H17 119.0
C16 C17 C18 122.0(2)
H17 C17 C18 119.0
C13 C18 C17 120.1(2)
C13 C18 H18 119.9
C17 C18 H18 119.9
C16 C19 H19 116.3
C16 C19 C20 127.4(2)
H19 C19 C20 116.3
C19 C20 H20A 120.0
C19 C20 H20B 120.0
H20A C20 H20B 120.0
C101 N101 C107 117.24(18)
C101 N101 C113 121.19(18)
C107 N101 C113 121.21(17)
N101 C101 C102 121.3(2)
N101 C101 C106 119.5(2)
C102 C101 C106 119.2(2)
C101 C102 H102 119.9
C101 C102 C103 120.1(2)
H102 C102 C103 119.9
C102 C103 H103 119.8
C102 C103 C104 120.4(2)
H103 C103 C104 119.8
C103 C104 H104 120.2
C103 C104 C105 119.5(2)
H104 C104 C105 120.2
C104 C105 H105 119.9
C104 C105 C106 120.3(2)
H105 C105 C106 119.9
C101 C106 C105 120.5(2)
C101 C106 H106 119.8
C105 C106 H106 119.8
N101 C107 C108 119.1(2)
N101 C107 C112 121.2(2)
C108 C107 C112 119.6(2)
C107 C108 H108 120.0
C107 C108 C109 120.1(2)
H108 C108 C109 120.0
C108 C109 H109 119.8
C108 C109 C110 120.3(2)
H109 C109 C110 119.8
C109 C110 H110 120.1
C109 C110 C111 119.7(2)
H110 C110 C111 120.1
C110 C111 H111 119.8
C110 C111 C112 120.5(2)
H111 C111 C112 119.8
C107 C112 C111 119.7(2)
C107 C112 H112 120.1
C111 C112 H112 120.1
N101 C113 C114 120.2(2)
N101 C113 C118 121.54(19)
C114 C113 C118 118.2(2)
C113 C114 H114 119.5
C113 C114 C115 121.0(2)
H114 C114 C115 119.5
C114 C115 H115 119.3
C114 C115 C116 121.5(2)
H115 C115 C116 119.3
C115 C116 C117 117.0(2)
C115 C116 C119 122.6(2)
C117 C116 C119 120.4(2)
C116 C117 H117 119.0
C116 C117 C118 122.1(2)
H117 C117 C118 119.0
C113 C118 C117 120.2(2)
C113 C118 H118 119.9
C117 C118 H118 119.9
C116 C119 H119 116.4
C116 C119 C120 127.2(2)
H119 C119 C120 116.4
C119 C120 H12A 120.0
C119 C120 H12B 120.0
H12A C120 H12B 120.0

loop_
_geom_bond_atom_site_label_1
_geom_bond_atom_site_label_2
_geom_bond_distance
N1 C1 1.428(3)
N1 C7 1.424(3)
N1 C13 1.411(3)
C1 C2 1.389(3)
C1 C6 1.394(3)
C2 H2 0.950
C2 C3 1.384(3)
C3 H3 0.950
C3 C4 1.391(3)
C4 H4 0.950
C4 C5 1.382(3)
C5 H5 0.950
C5 C6 1.385(3)
C6 H6 0.950
C7 C8 1.394(3)
C7 C12 1.395(3)
C8 H8 0.950
C8 C9 1.384(3)
C9 H9 0.950
C9 C10 1.381(3)
C10 H10 0.950
C10 C11 1.389(3)
C11 H11 0.950
C11 C12 1.384(3)
C12 H12 0.950
C13 C14 1.397(3)
C13 C18 1.402(3)
C14 H14 0.950
C14 C15 1.381(3)
C15 H15 0.950
C15 C16 1.402(3)
C16 C17 1.390(3)
C16 C19 1.470(3)
C17 H17 0.950
C17 C18 1.384(3)
C18 H18 0.950
C19 H19 0.950
C19 C20 1.329(3)
C20 H20A 0.950
C20 H20B 0.950
N101 C101 1.424(3)
N101 C107 1.430(3)
N101 C113 1.412(3)
C101 C102 1.392(3)
C101 C106 1.386(3)
C102 H102 0.950
C102 C103 1.389(3)
C103 H103 0.950
C103 C104 1.385(3)
C104 H104 0.950
C104 C105 1.382(3)
C105 H105 0.950
C105 C106 1.389(3)
C106 H106 0.950
C107 C108 1.389(3)
C107 C112 1.391(3)
C108 H108 0.950
C108 C109 1.386(3)
C109 H109 0.950
C109 C110 1.379(3)
C110 H110 0.950
C110 C111 1.384(3)
C111 H111 0.950
C111 C112 1.386(3)
C112 H112 0.950
C113 C114 1.398(3)
C113 C118 1.396(3)
C114 H114 0.950
C114 C115 1.380(3)
C115 H115 0.950
C115 C116 1.401(3)
C116 C117 1.395(3)
C116 C119 1.466(3)
C117 H117 0.950
C117 C118 1.387(3)
C118 H118 0.950
C119 H119 0.950
C119 C120 1.318(4)
C120 H12A 0.950
C120 H12B 0.950

loop_
_geom_torsion_atom_site_label_1
_geom_torsion_atom_site_label_2
_geom_torsion_atom_site_label_3
_geom_torsion_atom_site_label_4
_geom_torsion
C7 N1 C1 C2 -128.4(2)
C7 N1 C1 C6 48.6(3)
C13 N1 C1 C2 49.1(3)
C13 N1 C1 C6 -133.9(2)
N1 C1 C2 C3 176.3(2)
C6 C1 C2 C3 -0.6(3)
C1 C2 C3 C4 -1.1(3)
C2 C3 C4 C5 2.3(3)
C3 C4 C5 C6 -1.7(3)
C4 C5 C6 C1 0.0(3)
N1 C1 C6 C5 -175.8(2)
C2 C1 C6 C5 1.2(3)
C1 N1 C7 C8 32.5(3)
C1 N1 C7 C12 -145.3(2)
C13 N1 C7 C8 -144.9(2)
C13 N1 C7 C12 37.2(3)
N1 C7 C8 C9 -176.9(2)
C12 C7 C8 C9 1.0(3)
C7 C8 C9 C10 -0.9(3)
C8 C9 C10 C11 -0.1(3)
C9 C10 C11 C12 1.0(3)
C10 C11 C12 C7 -0.8(3)
N1 C7 C12 C11 177.7(2)
C8 C7 C12 C11 -0.2(3)
C1 N1 C13 C14 -147.1(2)
C1 N1 C13 C18 31.8(3)
C7 N1 C13 C14 30.2(3)
C7 N1 C13 C18 -150.8(2)
N1 C13 C14 C15 179.5(2)
C18 C13 C14 C15 0.6(3)
C13 C14 C15 C16 -1.3(3)
C14 C15 C16 C17 0.9(3)
C14 C15 C16 C19 -179.1(2)
C15 C16 C17 C18 0.1(3)
C19 C16 C17 C18 -179.9(2)
C16 C17 C18 C13 -0.7(3)
N1 C13 C18 C17 -178.58(19)
C14 C13 C18 C17 0.4(3)
C15 C16 C19 C20 -0.4(4)
C17 C16 C19 C20 179.6(2)
C107 N101 C101 C102 -138.9(2)
C107 N101 C101 C106 39.6(3)
C113 N101 C101 C102 48.0(3)
C113 N101 C101 C106 -133.5(2)
N101 C101 C102 C103 179.6(2)
C106 C101 C102 C103 1.2(3)
C101 C102 C103 C104 -1.2(4)
C102 C103 C104 C105 0.3(4)
C103 C104 C105 C106 0.5(3)
N101 C101 C106 C105 -178.9(2)
C102 C101 C106 C105 -0.3(3)
C104 C105 C106 C101 -0.5(3)
C101 N101 C107 C108 47.6(3)
C101 N101 C107 C112 -129.6(2)
C113 N101 C107 C108 -139.3(2)
C113 N101 C107 C112 43.6(3)
N101 C107 C108 C109 -175.5(2)
C112 C107 C108 C109 1.6(3)
C107 C108 C109 C110 -0.7(3)
C108 C109 C110 C111 -0.7(3)
C109 C110 C111 C112 1.2(3)
C110 C111 C112 C107 -0.2(3)
N101 C107 C112 C111 175.9(2)
C108 C107 C112 C111 -1.2(3)
C101 N101 C113 C114 -154.4(2)
C101 N101 C113 C118 24.7(3)
C107 N101 C113 C114 32.7(3)
C107 N101 C113 C118 -148.1(2)
N101 C113 C114 C115 177.95(19)
C118 C113 C114 C115 -1.2(3)
C113 C114 C115 C116 -0.1(3)
C114 C115 C116 C117 0.6(3)
C114 C115 C116 C119 -178.5(2)
C115 C116 C117 C118 0.2(3)
C119 C116 C117 C118 179.4(2)
C116 C117 C118 C113 -1.6(3)
N101 C113 C118 C117 -177.1(2)
C114 C113 C118 C117 2.0(3)
C115 C116 C119 C120 -1.5(4)
C117 C116 C119 C120 179.4(3)
